data_1532698
loop_
_publ_author_name
'Boulahya, K.'
'Hernando, M.'
'Varela, A.'
'Parras, M.'
'Gonzalez-Calbet, J.M.'
'Amador, U.'

_publ_section_title
;
 Strategies to stabilize new members of the (A3 A' B O6)alpha (A3 B3
 O9)beta. Homologous series in the Sr - Rh - O system: structure of the
 one-dimensional (alpha = 3, beta = 2) (Sr10 (Sr0.5 Rh1.5)TP (Rh6)Oh) O24
 oxide
;
_journal_name_full 'Chemistry - A European Journal'
_journal_page_first 4973
_journal_page_last 4979
_journal_volume 8
_journal_year 2002
_chemical_formula_sum 'O24 Rh7.5 Sr10.5'
_chemical_name_systematic 'Sr10.5 Rh7.5 O24'
_space_group_IT_number 165
_symmetry_space_group_name_Hall '-P 3 2"c'
_symmetry_space_group_name_H-M 'P -3 c 1'
_cell_angle_alpha 90
_cell_angle_beta 90
_cell_angle_gamma 120
_cell_formula_units_Z 3
_cell_length_a 9.6403
_cell_length_b 9.6403
_cell_length_c 21.2396
_cell_volume 1709.457
_citation_journal_id_ASTM CEUJED
_cod_data_source_file Boulahya_CEUJED_2002_298.cif
_cod_data_source_block O24Rh7.5Sr10.5
_cod_original_cell_volume 1709.456
_cod_database_code 1532698

loop_
_symmetry_equiv_pos_as_xyz
x,y,z
-y,x-y,z
-x+y,-x,z
y,x,-z+1/2
-x,-x+y,-z+1/2
x-y,-y,-z+1/2
-x,-y,-z
y,-x+y,-z
x-y,x,-z
-y,-x,z-1/2
x,x-y,z-1/2
-x+y,y,z-1/2

loop_
_atom_site_label
_atom_site_type_symbol
_atom_site_fract_x
_atom_site_fract_y
_atom_site_fract_z
_atom_site_occupancy
_atom_site_U_iso_or_equiv
Sr2 Sr+2 0.337 0.019 0.1585 1 0.0
Rh7 Rh+3 0.3333 0.6667 0.4146 1 0.0
Rh3 Rh+3 0.3333 0.6667 0.2916 1 0.0
Rh1 Rh+3 0 0 0 1 0.0
O5 O-2 0.144 0.195 0.182 1 0.0
Rh5 Rh+3 0 0 0.25 0.75 0.0
Sr1 Sr+2 0.686 0.019 0.0488 1 0.0
O6 O-2 0.496 0.352 0.156 1 0.0
Sr3 Sr+2 0.656 0 0.25 1 0.0
O4 O-2 0.332 0.846 0.234 1 0.0
O2 O-2 0.151 0.609 0.108 1 0.0
Sr4 Sr+2 0 0 0.25 0.25 0.0
Rh4 Rh+3 0 0 0.1185 1 0.0
Sr5 Sr+2 0.3333 0.6667 0.0404 0.25 0.0
Rh6 Rh+3 0.3333 0.6667 0.0404 0.75 0.0
O3 O-2 0.506 0.178 0.03 1 0.0
O1 O-2 0.172 -0.015 0.064 1 0.0
Rh2 Rh+3 0.3333 0.6667 0.1681 1 0.0
